data_4300965
loop_
_publ_author_name
'Bonhomme, Fran\,cois'
'Larentzos, James P.'
'Alam, Todd M.'
'Maginn, Edward J.'
'Nyman, May'

_publ_section_title
;
 Synthesis, Structural Characterization, and Molecular Modeling of
 Dodecaniobate Keggin Chain Materials
;
_journal_coden_ASTM INOCAJ
_journal_issue 6
_journal_name_full 'Inorganic Chemistry'
_journal_page_first 1774
_journal_page_last 1785
_journal_paper_doi 10.1021/ic048847+
_journal_volume 44
_journal_year 2005
_chemical_formula_sum 'H8 Na12 Nb14 O46 Si'
_chemical_formula_weight 2338.8
_space_group_IT_number 119
_space_group_name_Hall 'I -4 -2'
_space_group_name_H-M_alt 'I -4 m 2'
_symmetry_Int_Tables_number 119
_symmetry_space_group_name_Hall 'I -4 -2'
_symmetry_space_group_name_H-M 'I -4 m 2'
_cell_angle_alpha 90.000
_cell_angle_beta 90.000
_cell_angle_gamma 90.000
_cell_length_a 14.2649(4)
_cell_length_b 14.2649(4)
_cell_length_c 11.3575(5)
_cell_volume 2311.1(1)
_cod_original_sg_symbol_Hall I_-4_-2
_cod_original_formula_sum 'Nb14 Si1 O42 Na12 4(H2 O)'
_cod_database_code 4300965

loop_
_symmetry_equiv_pos_as_xyz
'x, y, z'
'-x, -y, z'
'y, -x, -z'
'-y, x, -z'
'x, -y, z'
'-x, y, z'
'y, x, -z'
'-y, -x, -z'
'x+1/2, y+1/2, z+1/2'
'-x+1/2, -y+1/2, z+1/2'
'y+1/2, -x+1/2, -z+1/2'
'-y+1/2, x+1/2, -z+1/2'
'x+1/2, -y+1/2, z+1/2'
'-x+1/2, y+1/2, z+1/2'
'y+1/2, x+1/2, -z+1/2'
'-y+1/2, -x+1/2, -z+1/2'

loop_
_atom_site_label
_atom_site_type_symbol
_atom_site_fract_x
_atom_site_fract_y
_atom_site_fract_z
_atom_site_occupancy
_atom_site_symmetry_multiplicity
_atom_site_Wyckoff_symbol
_atom_site_attached_hydrogens
_atom_site_calc_flag
_atom_site_thermal_displace_type
_atom_site_U_iso_or_equiv
NB1 Nb 0.8694 0.1343 0.2126 1.000 16 j ? d Uiso 0.05450
NB2 Nb 0.0000 0.2562 1.0011 1.000 8 i ? d Uiso 0.05450
NB3 Nb 0.0000 0.0000 0.3681 1.000 4 e ? d Uiso 0.05450
SI Si 0.0000 0.0000 0.0000 1.000 2 a ? d Uiso 0.05450
O1 O 0.0000 0.3820 0.0119 1.000 8 i ? d Uiso 0.04163
O2 O 0.8261 0.2029 0.3292 1.000 16 j ? d Uiso 0.04163
O3 O 0.0000 0.1204 0.2706 1.000 8 i ? d Uiso 0.04163
O4 O 0.0000 0.8915 0.7492 1.000 8 i ? d Uiso 0.04163
O5 O 0.7574 0.0823 0.1361 1.000 16 j ? d Uiso 0.04163
O6 O 0.2239 0.8821 0.9171 1.000 16 j ? d Uiso 0.04163
O7 O 0.0974 0.0000 0.0813 1.000 8 i ? d Uiso 0.04163
O8 O 0.0818 0.0000 0.5000 0.500 8 i ? d Uiso 0.04163
Sit1 Ne 0.7461 0.2539 0.0000 1.000 8 g ? d Uiso 0.01910
Sit2 Ne 0.3986 0.1014 0.2500 1.000 8 h ? d Uiso 0.01910
Sit3 Ne 0.2641 0.0000 0.4679 1.000 8 i ? d Uiso 0.01910
Sit4 Ne 0.0930 0.5000 0.1491 1.000 8 i ? d Uiso 0.01910
